data_2230008
loop_
_publ_author_name
'Saeed, Sohail'
'Rashid, Naghmana'
'Sher, Muhammad'
'Ng, Seik Weng'
'Tiekink, Edward R. T.'

_publ_section_title
;
 1-(3,5-Dinitrobenzoyl)-3,3-dipropylthiourea
;
_journal_coeditor_code HB5845
_journal_issue 5
_journal_name_full 'Acta Crystallographica Section E'
_journal_page_first o1162
_journal_paper_doi 10.1107/S1600536811013638
_journal_volume 67
_journal_year 2011
_chemical_formula_iupac 'C14 H18 N4 O5 S'
_chemical_formula_moiety 'C14 H18 N4 O5 S'
_chemical_formula_sum 'C14 H18 N4 O5 S'
_chemical_formula_weight 354.38
_chemical_name_systematic
;
1-(3,5-Dinitrobenzoyl)-3,3-dipropylthiourea
;
_space_group_IT_number 14
_symmetry_cell_setting monoclinic
_symmetry_space_group_name_Hall '-P 2ybc'
_symmetry_space_group_name_H-M 'P 1 21/c 1'
_atom_sites_solution_hydrogens geom
_atom_sites_solution_primary direct
_atom_sites_solution_secondary difmap
_audit_creation_method SHELXL-97
_cell_angle_alpha 90.00
_cell_angle_beta 94.379(4)
_cell_angle_gamma 90.00
_cell_formula_units_Z 4
_cell_length_a 7.9406(4)
_cell_length_b 21.2839(10)
_cell_length_c 9.5967(4)
_cell_measurement_reflns_used 3443
_cell_measurement_temperature 295(2)
_cell_measurement_theta_max 29.3310
_cell_measurement_theta_min 2.3290
_cell_volume 1617.17(13)
_computing_cell_refinement 'CrysAlis PRO (Agilent, 2010)'
_computing_data_collection 'CrysAlis PRO (Agilent, 2010)'
_computing_data_reduction 'CrysAlis PRO (Agilent, 2010)'
_computing_molecular_graphics 'ORTEP-3 (Farrugia, 1997) and DIAMOND (Brandenburg, 2006)'
_computing_publication_material 'publCIF (Westrip, 2010)'
_computing_structure_refinement 'SHELXL97 (Sheldrick, 2008)'
_computing_structure_solution 'SHELXS97 (Sheldrick, 2008)'
_diffrn_ambient_temperature 295(2)
_diffrn_detector_area_resol_mean 10.4041
_diffrn_measured_fraction_theta_full 0.972
_diffrn_measured_fraction_theta_max 0.972
_diffrn_measurement_device_type 'Agilent SuperNova Dual diffractometer with an Atlas detector'
_diffrn_measurement_method \w
_diffrn_radiation_monochromator Mirror
_diffrn_radiation_source 'SuperNova (Mo) X-ray Source'
_diffrn_radiation_type MoK\a
_diffrn_radiation_wavelength 0.71073
_diffrn_reflns_av_R_equivalents 0.0270
_diffrn_reflns_av_sigmaI/netI 0.0374
_diffrn_reflns_limit_h_max 10
_diffrn_reflns_limit_h_min -10
_diffrn_reflns_limit_k_max 26
_diffrn_reflns_limit_k_min -27
_diffrn_reflns_limit_l_max 10
_diffrn_reflns_limit_l_min -12
_diffrn_reflns_number 8055
_diffrn_reflns_theta_full 27.50
_diffrn_reflns_theta_max 27.50
_diffrn_reflns_theta_min 2.33
_diffrn_standards_decay_% 0
_diffrn_standards_interval_count 0
_diffrn_standards_interval_time 0
_diffrn_standards_number 0
_exptl_absorpt_coefficient_mu 0.234
_exptl_absorpt_correction_T_max 0.9770
_exptl_absorpt_correction_T_min 0.9332
_exptl_absorpt_correction_type multi-scan
_exptl_absorpt_process_details '(CrysAlis PRO; Agilent, 2010)'
_exptl_crystal_colour 'Light yellow'
_exptl_crystal_density_diffrn 1.456
_exptl_crystal_density_method 'not measured'
_exptl_crystal_description Prism
_exptl_crystal_F_000 744
_exptl_crystal_size_max 0.30
_exptl_crystal_size_mid 0.20
_exptl_crystal_size_min 0.10
_refine_diff_density_max 1.037
_refine_diff_density_min -0.461
_refine_ls_extinction_method none
_refine_ls_goodness_of_fit_ref 1.022
_refine_ls_hydrogen_treatment mixed
_refine_ls_matrix_type full
_refine_ls_number_parameters 221
_refine_ls_number_reflns 3614
_refine_ls_number_restraints 1
_refine_ls_restrained_S_all 1.022
_refine_ls_R_factor_all 0.0697
_refine_ls_R_factor_gt 0.0548
_refine_ls_shift/su_max 0.001
_refine_ls_shift/su_mean 0.001
_refine_ls_structure_factor_coef Fsqd
_refine_ls_weighting_details 'calc w=1/[\s^2^(Fo^2^)+(0.0697P)^2^+1.1729P] where P=(Fo^2^+2Fc^2^)/3'
_refine_ls_weighting_scheme calc
_refine_ls_wR_factor_gt 0.1398
_refine_ls_wR_factor_ref 0.1536
_reflns_number_gt 2878
_reflns_number_total 3614
_reflns_threshold_expression I>2\s(I)
_cod_data_source_file hb5845.cif
_cod_data_source_block I
_cod_original_sg_symbol_H-M 'P 21/c'
_cod_database_code 2230008
_cod_database_fobs_code 2230008

loop_
_symmetry_equiv_pos_as_xyz
'x, y, z'
'-x, y+1/2, -z+1/2'
'-x, -y, -z'
'x, -y-1/2, z-1/2'

loop_
_atom_site_type_symbol
_atom_site_label
_atom_site_fract_x
_atom_site_fract_y
_atom_site_fract_z
_atom_site_U_iso_or_equiv
_atom_site_adp_type
_atom_site_calc_flag
_atom_site_refinement_flags
_atom_site_occupancy
_atom_site_disorder_assembly
_atom_site_disorder_group
S S1 0.37257(8) 0.21276(3) 0.24866(6) 0.0405(2) Uani d . 1 . .
O O1 0.7561(2) 0.24758(9) 0.29218(19) 0.0505(5) Uani d . 1 . .
O O2 0.5844(3) 0.44242(11) 0.7375(2) 0.0621(6) Uani d . 1 . .
O O3 0.8149(3) 0.49393(11) 0.7748(3) 0.0761(7) Uani d . 1 . .
O O4 1.2906(3) 0.44304(11) 0.5156(3) 0.0711(7) Uani d . 1 . .
O O5 1.3052(3) 0.35161(11) 0.4221(2) 0.0623(6) Uani d . 1 . .
N N1 0.4129(2) 0.15013(9) 0.4887(2) 0.0334(4) Uani d . 1 . .
N N2 0.5882(3) 0.23606(9) 0.4730(2) 0.0343(4) Uani d D 1 . .
H H2 0.581(3) 0.2455(12) 0.5607(13) 0.044(7) Uiso d D 1 . .
N N3 0.7311(3) 0.45149(10) 0.7190(2) 0.0451(5) Uani d . 1 . .
N N4 1.2306(3) 0.39224(11) 0.4807(2) 0.0440(5) Uani d . 1 . .
C C1 0.2706(3) 0.10939(12) 0.4387(3) 0.0433(6) Uani d . 1 . .
H H1A 0.2787 0.0701 0.4899 0.052 Uiso calc R 1 . .
H H1B 0.2802 0.0999 0.3408 0.052 Uiso calc R 1 . .
C C2 0.0973(4) 0.1384(2) 0.4550(4) 0.0746(10) Uani d . 1 . .
H H2A 0.0819 0.1733 0.3903 0.089 Uiso calc R 1 . .
H H2B 0.0117 0.1073 0.4280 0.089 Uiso calc R 1 . .
C C3 0.0687(5) 0.1608(2) 0.5930(5) 0.0882(13) Uani d . 1 . .
H H3A -0.0414 0.1795 0.5919 0.132 Uiso calc R 1 . .
H H3B 0.1528 0.1915 0.6217 0.132 Uiso calc R 1 . .
H H3C 0.0757 0.1262 0.6574 0.132 Uiso calc R 1 . .
C C4 0.5096(3) 0.12842(12) 0.6168(2) 0.0396(6) Uani d . 1 . .
H H4A 0.4329 0.1098 0.6791 0.047 Uiso calc R 1 . .
H H4B 0.5640 0.1641 0.6642 0.047 Uiso calc R 1 . .
C C5 0.6417(4) 0.08077(13) 0.5847(3) 0.0510(7) Uani d . 1 . .
H H5A 0.7223 0.1002 0.5270 0.061 Uiso calc R 1 . .
H H5B 0.5880 0.0464 0.5318 0.061 Uiso calc R 1 . .
C C6 0.7351(4) 0.05486(15) 0.7163(4) 0.0659(9) Uani d . 1 . .
H H6A 0.8211 0.0262 0.6912 0.099 Uiso calc R 1 . .
H H6B 0.6569 0.0332 0.7708 0.099 Uiso calc R 1 . .
H H6C 0.7862 0.0888 0.7701 0.099 Uiso calc R 1 . .
C C7 0.4603(3) 0.19711(10) 0.4084(2) 0.0313(5) Uani d . 1 . .
C C8 0.7150(3) 0.26338(11) 0.4063(2) 0.0339(5) Uani d . 1 . .
C C9 0.8066(3) 0.31654(10) 0.4830(2) 0.0320(5) Uani d . 1 . .
C C10 0.7262(3) 0.35735(11) 0.5703(2) 0.0337(5) Uani d . 1 . .
H H10 0.6152 0.3502 0.5908 0.040 Uiso calc R 1 . .
C C11 0.8147(3) 0.40847(11) 0.6256(2) 0.0350(5) Uani d . 1 . .
C C12 0.9793(3) 0.42129(11) 0.5982(2) 0.0367(5) Uani d . 1 . .
H H12 1.0361 0.4564 0.6352 0.044 Uiso calc R 1 . .
C C13 1.0552(3) 0.37937(11) 0.5132(2) 0.0353(5) Uani d . 1 . .
C C14 0.9729(3) 0.32754(11) 0.4549(2) 0.0338(5) Uani d . 1 . .
H H14 1.0280 0.3004 0.3976 0.041 Uiso calc R 1 . .

loop_
_atom_site_aniso_label
_atom_site_aniso_U_11
_atom_site_aniso_U_22
_atom_site_aniso_U_33
_atom_site_aniso_U_12
_atom_site_aniso_U_13
_atom_site_aniso_U_23
S1 0.0449(4) 0.0445(4) 0.0315(3) -0.0042(3) -0.0021(2) 0.0030(2)
O1 0.0508(11) 0.0646(12) 0.0378(10) -0.0172(9) 0.0146(8) -0.0188(9)
O2 0.0525(12) 0.0665(14) 0.0695(14) 0.0005(10) 0.0182(10) -0.0207(11)
O3 0.0734(15) 0.0652(14) 0.0909(17) -0.0130(12) 0.0146(13) -0.0475(13)
O4 0.0519(12) 0.0681(15) 0.0941(18) -0.0262(11) 0.0118(12) -0.0156(13)
O5 0.0438(11) 0.0814(15) 0.0636(13) -0.0046(10) 0.0156(10) -0.0176(12)
N1 0.0346(10) 0.0325(10) 0.0331(10) -0.0015(8) 0.0025(8) -0.0001(8)
N2 0.0410(11) 0.0364(10) 0.0259(9) -0.0079(8) 0.0048(8) -0.0052(8)
N3 0.0514(14) 0.0432(12) 0.0409(12) 0.0023(10) 0.0037(10) -0.0077(10)
N4 0.0355(11) 0.0570(14) 0.0393(11) -0.0067(10) 0.0005(9) 0.0007(10)
C1 0.0423(14) 0.0389(13) 0.0486(14) -0.0094(11) 0.0036(11) -0.0017(11)
C2 0.0510(18) 0.097(3) 0.076(2) -0.0187(18) 0.0090(16) -0.015(2)
C3 0.059(2) 0.102(3) 0.107(3) -0.015(2) 0.022(2) -0.040(3)
C4 0.0476(14) 0.0394(13) 0.0317(12) -0.0022(11) 0.0031(10) 0.0047(10)
C5 0.0528(16) 0.0482(15) 0.0500(16) 0.0068(13) -0.0093(13) -0.0058(12)
C6 0.072(2) 0.0484(17) 0.072(2) 0.0038(15) -0.0257(17) 0.0032(15)
C7 0.0323(11) 0.0305(11) 0.0315(11) 0.0008(9) 0.0055(9) -0.0042(9)
C8 0.0363(12) 0.0348(12) 0.0308(11) -0.0036(9) 0.0035(9) -0.0035(9)
C9 0.0362(12) 0.0337(11) 0.0259(10) -0.0029(9) 0.0015(9) 0.0012(9)
C10 0.0353(12) 0.0372(12) 0.0285(11) -0.0025(10) 0.0019(9) 0.0023(9)
C11 0.0398(13) 0.0344(12) 0.0304(11) 0.0023(10) 0.0006(9) -0.0022(9)
C12 0.0424(13) 0.0351(12) 0.0318(11) -0.0063(10) -0.0024(10) -0.0029(9)
C13 0.0341(12) 0.0416(13) 0.0299(11) -0.0042(10) 0.0002(9) 0.0037(9)
C14 0.0364(12) 0.0363(12) 0.0290(11) 0.0003(10) 0.0040(9) -0.0005(9)

loop_
_atom_type_symbol
_atom_type_description
_atom_type_scat_dispersion_real
_atom_type_scat_dispersion_imag
_atom_type_scat_source
C C 0.0033 0.0016 'International Tables Vol C Tables 4.2.6.8 and 6.1.1.4'
H H 0.0000 0.0000 'International Tables Vol C Tables 4.2.6.8 and 6.1.1.4'
N N 0.0061 0.0033 'International Tables Vol C Tables 4.2.6.8 and 6.1.1.4'
O O 0.0106 0.0060 'International Tables Vol C Tables 4.2.6.8 and 6.1.1.4'
S S 0.1246 0.1234 'International Tables Vol C Tables 4.2.6.8 and 6.1.1.4'

loop_
_geom_angle_atom_site_label_1
_geom_angle_atom_site_label_2
_geom_angle_atom_site_label_3
_geom_angle_site_symmetry_1
_geom_angle_site_symmetry_3
_geom_angle
_geom_angle_publ_flag
C7 N1 C4 . . 124.44(19) ?
C7 N1 C1 . . 119.7(2) ?
C4 N1 C1 . . 115.12(19) ?
C8 N2 C7 . . 125.03(19) ?
C8 N2 H2 . . 117.3(18) ?
C7 N2 H2 . . 117.5(18) ?
O2 N3 O3 . . 123.6(2) ?
O2 N3 C11 . . 118.3(2) ?
O3 N3 C11 . . 118.1(2) ?
O5 N4 O4 . . 124.5(2) ?
O5 N4 C13 . . 117.9(2) ?
O4 N4 C13 . . 117.5(2) ?
N1 C1 C2 . . 113.7(2) ?
N1 C1 H1A . . 108.8 ?
C2 C1 H1A . . 108.8 ?
N1 C1 H1B . . 108.8 ?
C2 C1 H1B . . 108.8 ?
H1A C1 H1B . . 107.7 ?
C3 C2 C1 . . 115.8(3) ?
C3 C2 H2A . . 108.3 ?
C1 C2 H2A . . 108.3 ?
C3 C2 H2B . . 108.3 ?
C1 C2 H2B . . 108.3 ?
H2A C2 H2B . . 107.4 ?
C2 C3 H3A . . 109.5 ?
C2 C3 H3B . . 109.5 ?
H3A C3 H3B . . 109.5 ?
C2 C3 H3C . . 109.5 ?
H3A C3 H3C . . 109.5 ?
H3B C3 H3C . . 109.5 ?
N1 C4 C5 . . 111.5(2) ?
N1 C4 H4A . . 109.3 ?
C5 C4 H4A . . 109.3 ?
N1 C4 H4B . . 109.3 ?
C5 C4 H4B . . 109.3 ?
H4A C4 H4B . . 108.0 ?
C4 C5 C6 . . 112.2(2) ?
C4 C5 H5A . . 109.2 ?
C6 C5 H5A . . 109.2 ?
C4 C5 H5B . . 109.2 ?
C6 C5 H5B . . 109.2 ?
H5A C5 H5B . . 107.9 ?
C5 C6 H6A . . 109.5 ?
C5 C6 H6B . . 109.5 ?
H6A C6 H6B . . 109.5 ?
C5 C6 H6C . . 109.5 ?
H6A C6 H6C . . 109.5 ?
H6B C6 H6C . . 109.5 ?
N1 C7 N2 . . 114.2(2) ?
N1 C7 S1 . . 124.35(18) ?
N2 C7 S1 . . 121.38(17) ?
O1 C8 N2 . . 124.3(2) ?
O1 C8 C9 . . 119.7(2) ?
N2 C8 C9 . . 115.93(19) ?
C14 C9 C10 . . 119.9(2) ?
C14 C9 C8 . . 117.6(2) ?
C10 C9 C8 . . 122.3(2) ?
C11 C10 C9 . . 118.6(2) ?
C11 C10 H10 . . 120.7 ?
C9 C10 H10 . . 120.7 ?
C10 C11 C12 . . 123.0(2) ?
C10 C11 N3 . . 118.9(2) ?
C12 C11 N3 . . 118.1(2) ?
C13 C12 C11 . . 116.6(2) ?
C13 C12 H12 . . 121.7 ?
C11 C12 H12 . . 121.7 ?
C12 C13 C14 . . 122.9(2) ?
C12 C13 N4 . . 117.9(2) ?
C14 C13 N4 . . 119.2(2) ?
C13 C14 C9 . . 119.0(2) ?
C13 C14 H14 . . 120.5 ?
C9 C14 H14 . . 120.5 ?

loop_
_geom_bond_atom_site_label_1
_geom_bond_atom_site_label_2
_geom_bond_site_symmetry_2
_geom_bond_distance
_geom_bond_publ_flag
S1 C7 . 1.668(2) ?
O1 C8 . 1.214(3) ?
O2 N3 . 1.207(3) ?
O3 N3 . 1.221(3) ?
O4 N4 . 1.218(3) ?
O5 N4 . 1.211(3) ?
N1 C7 . 1.334(3) ?
N1 C4 . 1.473(3) ?
N1 C1 . 1.475(3) ?
N2 C8 . 1.364(3) ?
N2 C7 . 1.417(3) ?
N2 H2 . 0.871(10) ?
N3 C11 . 1.474(3) ?
N4 C13 . 1.476(3) ?
C1 C2 . 1.527(4) ?
C1 H1A . 0.9700 ?
C1 H1B . 0.9700 ?
C2 C3 . 1.441(5) ?
C2 H2A . 0.9700 ?
C2 H2B . 0.9700 ?
C3 H3A . 0.9600 ?
C3 H3B . 0.9600 ?
C3 H3C . 0.9600 ?
C4 C5 . 1.508(4) ?
C4 H4A . 0.9700 ?
C4 H4B . 0.9700 ?
C5 C6 . 1.519(4) ?
C5 H5A . 0.9700 ?
C5 H5B . 0.9700 ?
C6 H6A . 0.9600 ?
C6 H6B . 0.9600 ?
C6 H6C . 0.9600 ?
C8 C9 . 1.507(3) ?
C9 C14 . 1.388(3) ?
C9 C10 . 1.394(3) ?
C10 C11 . 1.379(3) ?
C10 H10 . 0.9300 ?
C11 C12 . 1.380(3) ?
C12 C13 . 1.378(3) ?
C12 H12 . 0.9300 ?
C13 C14 . 1.379(3) ?
C14 H14 . 0.9300 ?

loop_
_geom_hbond_atom_site_label_D
_geom_hbond_atom_site_label_H
_geom_hbond_atom_site_label_A
_geom_hbond_site_symmetry_A
_geom_hbond_distance_DH
_geom_hbond_distance_HA
_geom_hbond_distance_DA
_geom_hbond_angle_DHA
_geom_hbond_publ_flag
N2 H2 O1 4_566 0.870(10) 2.53(2) 3.264(3) 142(2) yes
N2 H2 S1 4_566 0.870(10) 2.69(2) 3.436(2) 144(2) yes

loop_
_geom_torsion_atom_site_label_1
_geom_torsion_atom_site_label_2
_geom_torsion_atom_site_label_3
_geom_torsion_atom_site_label_4
_geom_torsion_site_symmetry_1
_geom_torsion_site_symmetry_2
_geom_torsion_site_symmetry_3
_geom_torsion_site_symmetry_4
_geom_torsion
_geom_torsion_publ_flag
C7 N1 C1 C2 . . . . -79.3(3) ?
C4 N1 C1 C2 . . . . 110.2(3) ?
N1 C1 C2 C3 . . . . -52.9(4) ?
C7 N1 C4 C5 . . . . -86.1(3) ?
C1 N1 C4 C5 . . . . 83.9(3) ?
N1 C4 C5 C6 . . . . -176.4(2) ?
C4 N1 C7 N2 . . . . -15.8(3) ?
C1 N1 C7 N2 . . . . 174.7(2) ?
C4 N1 C7 S1 . . . . 167.53(18) ?
C1 N1 C7 S1 . . . . -2.0(3) ?
C8 N2 C7 N1 . . . . 144.3(2) ?
C8 N2 C7 S1 . . . . -38.9(3) ?
C7 N2 C8 O1 . . . . -16.5(4) ?
C7 N2 C8 C9 . . . . 163.4(2) ?
O1 C8 C9 C14 . . . . -27.4(3) ?
N2 C8 C9 C14 . . . . 152.7(2) ?
O1 C8 C9 C10 . . . . 147.1(2) ?
N2 C8 C9 C10 . . . . -32.8(3) ?
C14 C9 C10 C11 . . . . 0.7(3) ?
C8 C9 C10 C11 . . . . -173.6(2) ?
C9 C10 C11 C12 . . . . 0.2(3) ?
C9 C10 C11 N3 . . . . -179.4(2) ?
O2 N3 C11 C10 . . . . -4.2(3) ?
O3 N3 C11 C10 . . . . 174.9(2) ?
O2 N3 C11 C12 . . . . 176.2(2) ?
O3 N3 C11 C12 . . . . -4.8(4) ?
C10 C11 C12 C13 . . . . -1.2(3) ?
N3 C11 C12 C13 . . . . 178.5(2) ?
C11 C12 C13 C14 . . . . 1.2(3) ?
C11 C12 C13 N4 . . . . 179.3(2) ?
O5 N4 C13 C12 . . . . 170.3(2) ?
O4 N4 C13 C12 . . . . -9.3(3) ?
O5 N4 C13 C14 . . . . -11.5(3) ?
O4 N4 C13 C14 . . . . 168.9(2) ?
C12 C13 C14 C9 . . . . -0.3(3) ?
N4 C13 C14 C9 . . . . -178.4(2) ?
C10 C9 C14 C13 . . . . -0.7(3) ?
C8 C9 C14 C13 . . . . 173.9(2) ?
